data_4035524
loop_
_publ_author_name
'Liu, Peiye'
'Clark, Ronald J.'
'Zhu, Lei'

_publ_section_title
;
 Synthesis of 1-Cyanoalkynes and Their Ruthenium(II)-Catalyzed
 Cycloaddition with Organic Azides to Afford 4-Cyano-1,2,3-triazoles.
;
_journal_issue 9
_journal_name_full 'The Journal of organic chemistry'
_journal_page_first 5092
_journal_page_last 5103
_journal_paper_doi 10.1021/acs.joc.8b00424
_journal_volume 83
_journal_year 2018
_chemical_formula_moiety 'C19 H20 N4'
_chemical_formula_sum 'C19 H20 N4'
_chemical_formula_weight 304.39
_space_group_crystal_system orthorhombic
_space_group_IT_number 33
_space_group_name_Hall 'P 2c -2n'
_space_group_name_H-M_alt 'P n a 21'
_atom_sites_solution_hydrogens geom
_audit_creation_method SHELXL-2014/7
_cell_angle_alpha 90
_cell_angle_beta 90
_cell_angle_gamma 90
_cell_formula_units_Z 16
_cell_length_a 37.707(4)
_cell_length_b 6.6383(7)
_cell_length_c 24.854(3)
_cell_measurement_reflns_used 6306
_cell_measurement_temperature 103(2)
_cell_measurement_theta_max 29.09
_cell_measurement_theta_min 2.31
_cell_volume 6221.2(12)
_computing_cell_refinement 'Bruker SAINT'
_computing_data_collection 'Bruker APEX2'
_computing_data_reduction 'Bruker SAINT'
_computing_molecular_graphics 'Bruker SHELXTL'
_computing_publication_material 'Bruker SHELXTL'
_computing_structure_refinement 'SHELXL-2014/7 (Sheldrick, 2014)'
_computing_structure_solution 'SHELXS-97 (Sheldrick 2008)'
_diffrn_ambient_temperature 103(2)
_diffrn_measured_fraction_theta_full 0.999
_diffrn_measured_fraction_theta_max 0.936
_diffrn_measurement_device_type 'Bruker APEX-II CCD'
_diffrn_measurement_method '\f and \w scans'
_diffrn_radiation_type MoK\a
_diffrn_radiation_wavelength 0.71073
_diffrn_reflns_av_R_equivalents 0.0583
_diffrn_reflns_av_unetI/netI 0.0771
_diffrn_reflns_Laue_measured_fraction_full 0.999
_diffrn_reflns_Laue_measured_fraction_max 0.936
_diffrn_reflns_limit_h_max 34
_diffrn_reflns_limit_h_min -51
_diffrn_reflns_limit_k_max 8
_diffrn_reflns_limit_k_min -7
_diffrn_reflns_limit_l_max 34
_diffrn_reflns_limit_l_min -32
_diffrn_reflns_number 36740
_diffrn_reflns_point_group_measured_fraction_full 0.992
_diffrn_reflns_point_group_measured_fraction_max 0.897
_diffrn_reflns_theta_full 25.242
_diffrn_reflns_theta_max 29.381
_diffrn_reflns_theta_min 1.639
_exptl_absorpt_coefficient_mu 0.080
_exptl_absorpt_correction_T_max 0.7450
_exptl_absorpt_correction_T_min 0.6602
_exptl_absorpt_correction_type empirical
_exptl_absorpt_process_details SADABS
_exptl_crystal_colour colorless
_exptl_crystal_density_diffrn 1.300
_exptl_crystal_description rod
_exptl_crystal_F_000 2592
_exptl_crystal_size_max 0.405
_exptl_crystal_size_mid 0.151
_exptl_crystal_size_min 0.089
_refine_diff_density_max 0.324
_refine_diff_density_min -0.268
_refine_diff_density_rms 0.053
_refine_ls_abs_structure_details
; 
 Flack x determined using 4401 quotients [(I+)-(I-)]/[(I+)+(I-)] 
 (Parsons, Flack and Wagner, Acta Cryst. B69 (2013) 249-259). 
;
_refine_ls_abs_structure_Flack 0.4(10)
_refine_ls_extinction_method none
_refine_ls_goodness_of_fit_ref 1.023
_refine_ls_hydrogen_treatment constr
_refine_ls_matrix_type full
_refine_ls_number_parameters 829
_refine_ls_number_reflns 15353
_refine_ls_number_restraints 1
_refine_ls_restrained_S_all 1.023
_refine_ls_R_factor_all 0.0767
_refine_ls_R_factor_gt 0.0536
_refine_ls_shift/su_max 0.007
_refine_ls_shift/su_mean 0.001
_refine_ls_structure_factor_coef Fsqd
_refine_ls_weighting_details 'w=1/[\s^2^(Fo^2^)+(0.0524P)^2^+0.5786P] where P=(Fo^2^+2Fc^2^)/3'
_refine_ls_weighting_scheme calc
_refine_ls_wR_factor_gt 0.1186
_refine_ls_wR_factor_ref 0.1315
_reflns_Friedel_coverage 0.874
_reflns_Friedel_fraction_full 0.985
_reflns_Friedel_fraction_max 0.855
_reflns_number_gt 11748
_reflns_number_total 15353
_reflns_threshold_expression 'I > 2\s(I)'
_cod_data_source_file jo8b00424_si_007.cif
_cod_data_source_block zhu239b
_cod_original_cell_volume 6221.2(11)
_cod_database_code 4035524
_shelx_shelxl_version_number 2014/7
_shelx_space_group_comment
; 
The symmetry employed for this shelxl refinement is uniquely defined 
by the following loop, which should always be used as a source of 
symmetry information in preference to the above space-group names. 
They are only intended as comments. 
;
_shelx_estimated_absorpt_t_min 0.968
_shelx_estimated_absorpt_t_max 0.993
_exptl_absorpt_special_details SADABS

loop_
_space_group_symop_operation_xyz
'x, y, z'
'-x, -y, z+1/2'
'x+1/2, -y+1/2, z'
'-x+1/2, y+1/2, z+1/2'

loop_
_atom_site_label
_atom_site_type_symbol
_atom_site_fract_x
_atom_site_fract_y
_atom_site_fract_z
_atom_site_U_iso_or_equiv
_atom_site_adp_type
_atom_site_occupancy
_atom_site_site_symmetry_order
_atom_site_calc_flag
_atom_site_refinement_flags_posn
_atom_site_refinement_flags_adp
C1 C 0.53387(12) 0.7327(4) 0.32200(16) 0.0163(9) Uani 1 1 d . .
C2 C 0.51211(9) 0.5675(5) 0.35064(12) 0.0165(7) Uani 1 1 d . .
H2A H 0.4864 0.5958 0.3469 0.020 Uiso 1 1 calc R U
H2B H 0.5171 0.4347 0.3342 0.020 Uiso 1 1 calc R U
C3 C 0.52251(9) 0.5649(5) 0.41046(13) 0.0178(7) Uani 1 1 d . .
H3 H 0.5084 0.4592 0.4296 0.021 Uiso 1 1 calc R U
C4 C 0.51475(11) 0.7708(5) 0.43557(15) 0.0203(8) Uani 1 1 d . .
H4A H 0.5210 0.7685 0.4743 0.024 Uiso 1 1 calc R U
H4B H 0.4892 0.8015 0.4323 0.024 Uiso 1 1 calc R U
C5 C 0.53653(10) 0.9343(5) 0.40675(12) 0.0202(8) Uani 1 1 d . .
H5 H 0.5316 1.0684 0.4235 0.024 Uiso 1 1 calc R U
C6 C 0.52616(9) 0.9395(5) 0.34688(12) 0.0193(7) Uani 1 1 d . .
H6A H 0.5006 0.9718 0.3432 0.023 Uiso 1 1 calc R U
H6B H 0.5400 1.0448 0.3280 0.023 Uiso 1 1 calc R U
C7 C 0.56194(9) 0.5173(5) 0.41578(14) 0.0226(7) Uani 1 1 d . .
H7A H 0.5670 0.3836 0.3999 0.027 Uiso 1 1 calc R U
H7B H 0.5686 0.5133 0.4543 0.027 Uiso 1 1 calc R U
C8 C 0.58369(10) 0.6794(5) 0.38669(14) 0.0223(8) Uani 1 1 d . .
H8 H 0.6095 0.6479 0.3902 0.027 Uiso 1 1 calc R U
C9 C 0.57613(9) 0.8851(5) 0.41173(13) 0.0239(8) Uani 1 1 d . .
H9A H 0.5903 0.9898 0.3932 0.029 Uiso 1 1 calc R U
H9B H 0.5831 0.8840 0.4501 0.029 Uiso 1 1 calc R U
C10 C 0.57355(10) 0.6842(5) 0.32697(14) 0.0204(7) Uani 1 1 d . .
H10A H 0.5786 0.5520 0.3102 0.025 Uiso 1 1 calc R U
H10B H 0.5877 0.7881 0.3081 0.025 Uiso 1 1 calc R U
C11 C 0.45904(13) 0.7837(5) 0.26859(17) 0.0205(9) Uani 1 1 d . .
C12 C 0.49164(13) 0.7632(4) 0.24017(17) 0.0162(9) Uani 1 1 d . .
C13 C 0.49817(13) 0.7668(4) 0.18513(17) 0.0185(10) Uani 1 1 d . .
C14 C 0.47451(13) 0.7854(4) 0.13817(15) 0.0201(9) Uani 1 1 d . .
C15 C 0.48998(14) 0.7878(5) 0.08712(17) 0.0305(11) Uani 1 1 d . .
H15 H 0.5150 0.7810 0.0833 0.037 Uiso 1 1 calc R U
C16 C 0.46820(15) 0.8002(6) 0.04175(17) 0.0374(12) Uani 1 1 d . .
H16 H 0.4786 0.7994 0.0069 0.045 Uiso 1 1 calc R U
C17 C 0.43209(14) 0.8136(5) 0.04683(16) 0.0364(11) Uani 1 1 d . .
H17 H 0.4176 0.8233 0.0156 0.044 Uiso 1 1 calc R U
C18 C 0.41659(12) 0.8129(5) 0.09764(15) 0.0309(9) Uani 1 1 d . .
H18 H 0.3916 0.8221 0.1012 0.037 Uiso 1 1 calc R U
C19 C 0.43792(12) 0.7987(5) 0.14313(15) 0.0236(9) Uani 1 1 d . .
H19 H 0.4274 0.7981 0.1778 0.028 Uiso 1 1 calc R U
N1 N 0.52392(11) 0.7388(3) 0.26363(14) 0.0172(8) Uani 1 1 d . .
N2 N 0.54927(10) 0.7293(4) 0.22603(15) 0.0191(8) Uani 1 1 d . .
N3 N 0.53388(12) 0.7455(4) 0.17844(15) 0.0223(9) Uani 1 1 d . .
N4 N 0.43222(11) 0.7999(5) 0.28969(15) 0.0331(9) Uani 1 1 d . .
C25 C 0.35420(11) 0.2714(4) 0.41974(16) 0.0148(8) Uani 1 1 d . .
C26 C 0.35902(9) 0.4547(5) 0.45664(13) 0.0178(7) Uani 1 1 d . .
H26A H 0.3449 0.4371 0.4899 0.021 Uiso 1 1 calc R U
H26B H 0.3507 0.5781 0.4381 0.021 Uiso 1 1 calc R U
C27 C 0.39850(9) 0.4747(5) 0.47085(13) 0.0201(7) Uani 1 1 d . .
H27 H 0.4019 0.5929 0.4953 0.024 Uiso 1 1 calc R U
C28 C 0.41995(9) 0.5068(5) 0.41914(13) 0.0240(7) Uani 1 1 d . .
H28A H 0.4454 0.5230 0.4280 0.029 Uiso 1 1 calc R U
H28B H 0.4118 0.6307 0.4007 0.029 Uiso 1 1 calc R U
C29 C 0.41489(10) 0.3244(5) 0.38213(14) 0.0247(8) Uani 1 1 d . .
H29 H 0.4289 0.3452 0.3485 0.030 Uiso 1 1 calc R U
C30 C 0.37539(10) 0.3024(5) 0.36743(13) 0.0211(7) Uani 1 1 d . .
H30A H 0.3720 0.1856 0.3432 0.025 Uiso 1 1 calc R U
H30B H 0.3670 0.4250 0.3486 0.025 Uiso 1 1 calc R U
C31 C 0.36671(9) 0.0781(5) 0.44751(14) 0.0205(8) Uani 1 1 d . .
H31A H 0.3633 -0.0385 0.4232 0.025 Uiso 1 1 calc R U
H31B H 0.3527 0.0547 0.4806 0.025 Uiso 1 1 calc R U
C32 C 0.40631(9) 0.1000(5) 0.46190(14) 0.0222(7) Uani 1 1 d . .
H32 H 0.4147 -0.0248 0.4805 0.027 Uiso 1 1 calc R U
C33 C 0.41113(12) 0.2825(5) 0.49934(17) 0.0221(9) Uani 1 1 d . .
H33A H 0.3973 0.2621 0.5327 0.027 Uiso 1 1 calc R U
H33B H 0.4364 0.2963 0.5093 0.027 Uiso 1 1 calc R U
C34 C 0.42796(9) 0.1330(5) 0.41038(14) 0.0270(8) Uani 1 1 d . .
H34A H 0.4252 0.0157 0.3861 0.032 Uiso 1 1 calc R U
H34B H 0.4534 0.1467 0.4194 0.032 Uiso 1 1 calc R U
C35 C 0.28940(11) 0.2267(5) 0.49694(18) 0.0192(9) Uani 1 1 d . .
C36 C 0.28699(12) 0.2412(4) 0.43973(18) 0.0163(9) Uani 1 1 d . .
C37 C 0.25743(12) 0.2437(4) 0.40647(17) 0.0158(9) Uani 1 1 d . .
C38 C 0.21935(12) 0.2379(4) 0.41876(17) 0.0172(9) Uani 1 1 d . .
C39 C 0.19506(12) 0.2379(4) 0.37563(18) 0.0209(9) Uani 1 1 d . .
H39 H 0.2035 0.2411 0.3396 0.025 Uiso 1 1 calc R U
C40 C 0.15914(13) 0.2335(5) 0.38551(19) 0.0276(10) Uani 1 1 d . .
H40 H 0.1429 0.2344 0.3563 0.033 Uiso 1 1 calc R U
C41 C 0.14641(11) 0.2275(5) 0.43817(18) 0.0254(9) Uani 1 1 d . .
H41 H 0.1216 0.2231 0.4449 0.030 Uiso 1 1 calc R U
C42 C 0.17031(11) 0.2281(4) 0.48075(16) 0.0222(9) Uani 1 1 d . .
H42 H 0.1617 0.2250 0.5167 0.027 Uiso 1 1 calc R U
C43 C 0.20624(12) 0.2332(4) 0.47129(17) 0.0190(9) Uani 1 1 d . .
H43 H 0.2223 0.2336 0.5008 0.023 Uiso 1 1 calc R U
N25 N 0.31569(10) 0.2532(4) 0.40591(14) 0.0151(8) Uani 1 1 d . .
N26 N 0.30429(11) 0.2615(4) 0.35499(14) 0.0182(8) Uani 1 1 d . .
N27 N 0.26943(11) 0.2553(4) 0.35485(15) 0.0198(9) Uani 1 1 d . .
N28 N 0.29021(10) 0.2140(5) 0.54263(16) 0.0314(8) Uani 1 1 d . .
C51 C 0.10344(11) 0.2801(4) 0.16961(16) 0.0147(8) Uani 1 1 d . .
C52 C 0.12457(9) 0.3192(5) 0.22147(13) 0.0198(7) Uani 1 1 d . .
H52A H 0.1212 0.2059 0.2469 0.024 Uiso 1 1 calc R U
H52B H 0.1160 0.4440 0.2390 0.024 Uiso 1 1 calc R U
C53 C 0.16413(9) 0.3408(5) 0.20753(13) 0.0220(7) Uani 1 1 d . .
H53 H 0.1779 0.3665 0.2413 0.026 Uiso 1 1 calc R U
C54 C 0.16892(9) 0.5201(5) 0.16892(13) 0.0209(7) Uani 1 1 d . .
H54A H 0.1603 0.6452 0.1862 0.025 Uiso 1 1 calc R U
H54B H 0.1944 0.5375 0.1602 0.025 Uiso 1 1 calc R U
C55 C 0.14785(9) 0.4801(5) 0.11728(13) 0.0193(7) Uani 1 1 d . .
H55 H 0.1511 0.5954 0.0919 0.023 Uiso 1 1 calc R U
C56 C 0.10844(9) 0.4585(4) 0.13097(13) 0.0169(7) Uani 1 1 d . .
H56A H 0.0946 0.4355 0.0977 0.020 Uiso 1 1 calc R U
H56B H 0.0997 0.5838 0.1480 0.020 Uiso 1 1 calc R U
C57 C 0.17770(10) 0.1484(5) 0.18110(14) 0.0248(7) Uani 1 1 d . .
H57A H 0.1750 0.0337 0.2062 0.030 Uiso 1 1 calc R U
H57B H 0.2032 0.1630 0.1723 0.030 Uiso 1 1 calc R U
C58 C 0.16101(11) 0.2863(5) 0.09074(17) 0.0224(8) Uani 1 1 d . .
H58A H 0.1863 0.3008 0.0810 0.027 Uiso 1 1 calc R U
H58B H 0.1474 0.2610 0.0573 0.027 Uiso 1 1 calc R U
C59 C 0.15644(9) 0.1078(5) 0.12946(13) 0.0217(7) Uani 1 1 d . .
H59 H 0.1653 -0.0182 0.1120 0.026 Uiso 1 1 calc R U
C60 C 0.11701(9) 0.0842(4) 0.14345(14) 0.0195(7) Uani 1 1 d . .
H60A H 0.1138 -0.0300 0.1686 0.023 Uiso 1 1 calc R U
H60B H 0.1033 0.0554 0.1104 0.023 Uiso 1 1 calc R U
C61 C 0.03951(11) 0.2196(5) 0.09210(18) 0.0205(9) Uani 1 1 d . .
C62 C 0.03678(11) 0.2380(4) 0.14899(18) 0.0145(9) Uani 1 1 d . .
C63 C 0.00706(12) 0.2337(4) 0.18196(16) 0.0146(9) Uani 1 1 d . .
C64 C -0.03080(11) 0.2159(4) 0.17014(16) 0.0165(8) Uani 1 1 d . .
C65 C -0.04359(11) 0.2056(5) 0.11743(16) 0.0195(8) Uani 1 1 d . .
H65 H -0.0274 0.2084 0.0882 0.023 Uiso 1 1 calc R U
C66 C -0.07959(11) 0.1914(5) 0.10744(15) 0.0235(8) Uani 1 1 d . .
H66 H -0.0880 0.1846 0.0715 0.028 Uiso 1 1 calc R U
C67 C -0.10341(10) 0.1871(5) 0.14997(16) 0.0259(8) Uani 1 1 d . .
H67 H -0.1281 0.1779 0.1431 0.031 Uiso 1 1 calc R U
C68 C -0.09124(12) 0.1960(5) 0.20206(18) 0.0268(9) Uani 1 1 d . .
H68 H -0.1076 0.1920 0.2311 0.032 Uiso 1 1 calc R U
C69 C -0.05518(12) 0.2109(5) 0.21259(18) 0.0231(9) Uani 1 1 d . .
H69 H -0.0470 0.2177 0.2487 0.028 Uiso 1 1 calc R U
N51 N 0.06511(10) 0.2598(3) 0.18262(14) 0.0158(8) Uani 1 1 d . .
N52 N 0.05380(11) 0.2689(4) 0.23375(14) 0.0193(8) Uani 1 1 d . .
N53 N 0.01886(11) 0.2530(4) 0.23373(15) 0.0181(8) Uani 1 1 d . .
N54 N 0.04016(10) 0.2045(5) 0.04584(16) 0.0310(8) Uani 1 1 d . .
C75 C 0.28300(12) 0.7533(4) 0.26485(16) 0.0161(9) Uani 1 1 d . .
C76 C 0.32271(10) 0.7151(5) 0.25903(14) 0.0211(8) Uani 1 1 d . .
H76A H 0.3288 0.5812 0.2740 0.025 Uiso 1 1 calc R U
H76B H 0.3362 0.8185 0.2792 0.025 Uiso 1 1 calc R U
C77 C 0.33287(11) 0.7236(5) 0.19872(15) 0.0217(8) Uani 1 1 d . .
H77 H 0.3589 0.6990 0.1946 0.026 Uiso 1 1 calc R U
C78 C 0.31211(9) 0.5617(5) 0.16785(14) 0.0228(8) Uani 1 1 d . .
H78A H 0.3187 0.5655 0.1293 0.027 Uiso 1 1 calc R U
H78B H 0.3181 0.4267 0.1821 0.027 Uiso 1 1 calc R U
C79 C 0.27241(9) 0.6000(5) 0.17397(13) 0.0204(7) Uani 1 1 d . .
H79 H 0.2590 0.4949 0.1536 0.024 Uiso 1 1 calc R U
C80 C 0.26223(9) 0.5889(5) 0.23408(12) 0.0177(7) Uani 1 1 d . .
H80A H 0.2682 0.4543 0.2487 0.021 Uiso 1 1 calc R U
H80B H 0.2364 0.6108 0.2384 0.021 Uiso 1 1 calc R U
C81 C 0.27361(10) 0.9629(5) 0.24247(12) 0.0181(7) Uani 1 1 d . .
H81A H 0.2479 0.9884 0.2467 0.022 Uiso 1 1 calc R U
H81B H 0.2867 1.0681 0.2625 0.022 Uiso 1 1 calc R U
C82 C 0.26308(10) 0.8086(5) 0.15167(14) 0.0215(8) Uani 1 1 d . .
H82A H 0.2373 0.8328 0.1555 0.026 Uiso 1 1 calc R U
H82B H 0.2692 0.8151 0.1130 0.026 Uiso 1 1 calc R U
C83 C 0.28372(9) 0.9701(5) 0.18250(13) 0.0202(8) Uani 1 1 d . .
H83 H 0.2777 1.1058 0.1676 0.024 Uiso 1 1 calc R U
C84 C 0.32351(10) 0.9328(5) 0.17643(14) 0.0247(8) Uani 1 1 d . .
H84A H 0.3369 1.0374 0.1963 0.030 Uiso 1 1 calc R U
H84B H 0.3302 0.9408 0.1380 0.030 Uiso 1 1 calc R U
C85 C 0.20790(13) 0.7604(4) 0.31966(17) 0.0191(9) Uani 1 1 d . .
C86 C 0.24073(13) 0.7488(4) 0.34747(17) 0.0171(10) Uani 1 1 d . .
C87 C 0.24820(13) 0.7415(4) 0.40212(17) 0.0183(10) Uani 1 1 d . .
C88 C 0.22420(13) 0.7377(4) 0.44916(16) 0.0201(10) Uani 1 1 d . .
C89 C 0.18786(13) 0.7326(4) 0.44474(17) 0.0241(10) Uani 1 1 d . .
H89 H 0.1772 0.7323 0.4101 0.029 Uiso 1 1 calc R U
C90 C 0.16649(13) 0.7279(5) 0.49074(17) 0.0298(10) Uani 1 1 d . .
H90 H 0.1414 0.7246 0.4873 0.036 Uiso 1 1 calc R U
C91 C 0.18181(15) 0.7281(5) 0.54107(17) 0.0355(12) Uani 1 1 d . .
H91 H 0.1673 0.7258 0.5723 0.043 Uiso 1 1 calc R U
C92 C 0.21836(16) 0.7316(5) 0.54599(18) 0.0372(13) Uani 1 1 d . .
H92 H 0.2289 0.7302 0.5807 0.045 Uiso 1 1 calc R U
C93 C 0.23973(14) 0.7371(5) 0.50085(18) 0.0276(11) Uani 1 1 d . .
H93 H 0.2648 0.7405 0.5046 0.033 Uiso 1 1 calc R U
N75 N 0.27344(10) 0.7465(3) 0.32291(14) 0.0166(8) Uani 1 1 d . .
N76 N 0.29925(11) 0.7413(4) 0.36061(16) 0.0213(9) Uani 1 1 d . .
N77 N 0.28383(11) 0.7380(4) 0.40829(15) 0.0207(9) Uani 1 1 d . .
N78 N 0.18067(11) 0.7720(5) 0.29873(16) 0.0295(9) Uani 1 1 d . .

loop_
_atom_site_aniso_label
_atom_site_aniso_U_11
_atom_site_aniso_U_22
_atom_site_aniso_U_33
_atom_site_aniso_U_23
_atom_site_aniso_U_13
_atom_site_aniso_U_12
C1 0.018(3) 0.0170(15) 0.013(2) -0.0007(11) 0.0002(18) -0.0007(12)
C2 0.0138(18) 0.0185(14) 0.0173(15) 0.0019(11) 0.0000(13) -0.0007(12)
C3 0.0130(19) 0.0231(16) 0.0173(15) 0.0051(11) -0.0019(13) -0.0035(13)
C4 0.023(2) 0.0264(17) 0.0118(15) 0.0023(12) 0.0014(14) -0.0011(14)
C5 0.029(2) 0.0170(15) 0.0148(15) -0.0029(11) -0.0005(14) -0.0024(13)
C6 0.027(2) 0.0174(15) 0.0138(14) 0.0008(11) 0.0023(14) -0.0008(13)
C7 0.023(2) 0.0230(16) 0.0220(16) 0.0038(13) -0.0032(14) -0.0004(14)
C8 0.018(2) 0.0253(16) 0.0235(17) 0.0005(14) -0.0044(14) -0.0020(15)
C9 0.028(2) 0.0244(16) 0.0198(16) -0.0004(13) -0.0022(15) -0.0074(15)
C10 0.020(2) 0.0208(15) 0.0207(16) 0.0015(13) 0.0029(14) -0.0003(14)
C11 0.024(3) 0.0238(16) 0.0136(19) 0.0017(12) -0.0015(18) 0.0009(15)
C12 0.017(3) 0.0157(15) 0.016(2) -0.0013(11) 0.0003(18) -0.0004(12)
C13 0.030(3) 0.0118(14) 0.0137(19) 0.0006(10) 0.000(2) -0.0015(13)
C14 0.036(3) 0.0119(14) 0.0129(18) 0.0008(11) -0.0022(17) -0.0026(14)
C15 0.053(4) 0.0234(17) 0.0150(19) -0.0016(14) 0.001(2) 0.0015(17)
C16 0.070(4) 0.0301(19) 0.0126(18) 0.0011(15) 0.000(2) 0.006(2)
C17 0.065(4) 0.0224(18) 0.0217(19) 0.0000(15) -0.016(2) 0.0029(19)
C18 0.047(3) 0.0203(16) 0.0256(19) 0.0002(14) -0.0121(18) -0.0008(17)
C19 0.039(3) 0.0151(15) 0.0166(17) 0.0008(12) -0.0030(17) -0.0024(15)
N1 0.019(2) 0.0192(14) 0.0137(18) -0.0017(9) 0.0051(17) -0.0017(11)
N2 0.020(2) 0.0208(14) 0.0163(18) -0.0006(10) 0.0073(16) -0.0043(11)
N3 0.033(3) 0.0194(14) 0.0146(19) -0.0004(9) 0.0030(18) -0.0033(11)
N4 0.030(3) 0.050(2) 0.0192(18) 0.0014(15) 0.0026(17) 0.0067(16)
C25 0.013(2) 0.0182(14) 0.0128(17) -0.0002(11) -0.0014(16) -0.0020(12)
C26 0.0170(19) 0.0172(14) 0.0193(16) -0.0027(11) -0.0017(14) 0.0005(13)
C27 0.0161(19) 0.0225(15) 0.0218(16) -0.0046(12) -0.0006(14) -0.0010(13)
C28 0.0162(19) 0.0271(17) 0.0286(17) 0.0042(13) -0.0004(15) -0.0050(14)
C29 0.019(2) 0.0328(18) 0.0217(17) -0.0004(14) 0.0066(15) -0.0031(15)
C30 0.020(2) 0.0277(17) 0.0154(16) 0.0006(13) 0.0016(14) -0.0020(15)
C31 0.021(2) 0.0166(15) 0.0237(17) 0.0008(12) 0.0004(15) 0.0006(13)
C32 0.018(2) 0.0201(15) 0.0280(17) 0.0045(13) -0.0042(15) 0.0035(14)
C33 0.019(2) 0.0289(17) 0.0188(19) 0.0046(14) -0.0049(16) -0.0011(14)
C34 0.018(2) 0.0268(17) 0.0357(19) -0.0055(15) -0.0003(16) 0.0020(15)
C35 0.010(2) 0.0278(16) 0.020(2) -0.0003(13) -0.0016(17) -0.0010(13)
C36 0.017(3) 0.0150(15) 0.017(2) -0.0015(11) -0.0007(19) 0.0000(12)
C37 0.016(3) 0.0109(14) 0.021(2) -0.0005(10) -0.0059(18) 0.0004(11)
C38 0.019(2) 0.0108(14) 0.021(2) -0.0018(11) -0.0031(18) 0.0005(12)
C39 0.020(3) 0.0229(16) 0.020(2) -0.0021(12) -0.0067(17) 0.0005(13)
C40 0.022(3) 0.0288(18) 0.032(2) -0.0042(14) -0.0119(18) 0.0020(15)
C41 0.016(2) 0.0211(16) 0.039(2) -0.0047(14) -0.0001(17) 0.0022(14)
C42 0.021(2) 0.0176(15) 0.028(2) -0.0023(12) 0.0014(16) 0.0006(13)
C43 0.022(2) 0.0142(14) 0.0205(18) 0.0005(11) -0.0037(16) -0.0008(12)
N25 0.014(2) 0.0174(13) 0.0138(18) -0.0001(9) -0.0012(15) -0.0010(10)
N26 0.021(2) 0.0231(14) 0.0106(17) -0.0007(9) -0.0031(16) -0.0012(11)
N27 0.023(3) 0.0208(15) 0.0154(19) -0.0012(9) -0.0036(18) -0.0021(11)
N28 0.016(2) 0.059(2) 0.0191(18) 0.0019(15) 0.0006(15) 0.0052(15)
C51 0.012(2) 0.0158(13) 0.0162(18) -0.0022(12) 0.0006(16) -0.0010(12)
C52 0.019(2) 0.0243(16) 0.0159(15) 0.0004(13) -0.0019(14) -0.0009(14)
C53 0.017(2) 0.0302(18) 0.0184(15) 0.0025(13) -0.0040(14) -0.0030(15)
C54 0.0156(18) 0.0225(15) 0.0246(16) -0.0019(12) -0.0005(13) -0.0023(13)
C55 0.0159(19) 0.0188(15) 0.0233(16) 0.0026(12) 0.0006(14) -0.0015(13)
C56 0.0172(19) 0.0166(14) 0.0171(16) 0.0012(11) 0.0003(14) -0.0007(12)
C57 0.016(2) 0.0263(16) 0.0319(18) 0.0051(14) -0.0032(15) 0.0030(14)
C58 0.015(2) 0.0306(17) 0.0220(19) -0.0021(14) 0.0023(16) -0.0006(14)
C59 0.0173(19) 0.0187(15) 0.0290(18) -0.0054(13) 0.0019(14) 0.0036(13)
C60 0.020(2) 0.0148(14) 0.0237(17) -0.0004(12) -0.0017(15) -0.0002(13)
C61 0.016(3) 0.0281(17) 0.018(2) -0.0024(13) 0.0004(17) 0.0024(14)
C62 0.014(3) 0.0154(14) 0.014(2) 0.0000(10) 0.0013(18) 0.0007(11)
C63 0.019(3) 0.0131(14) 0.0118(19) 0.0007(10) -0.0001(18) 0.0000(12)
C64 0.015(2) 0.0118(13) 0.023(2) 0.0020(12) 0.0028(17) -0.0003(12)
C65 0.017(2) 0.0179(15) 0.0237(19) 0.0006(13) 0.0019(16) 0.0006(14)
C66 0.025(2) 0.0173(15) 0.0278(19) 0.0007(13) -0.0026(16) -0.0001(15)
C67 0.014(2) 0.0238(16) 0.040(2) 0.0014(16) 0.0019(17) 0.0005(15)
C68 0.020(2) 0.0289(17) 0.032(2) 0.0026(16) 0.0100(17) 0.0001(16)
C69 0.025(3) 0.0207(15) 0.024(2) 0.0000(13) 0.0046(18) 0.0006(15)
N51 0.019(2) 0.0166(13) 0.0118(17) -0.0008(9) 0.0014(16) -0.0008(10)
N52 0.022(2) 0.0202(14) 0.0152(19) 0.0003(9) 0.0053(17) 0.0002(11)
N53 0.014(2) 0.0225(15) 0.018(2) 0.0008(9) 0.0016(17) -0.0005(11)
N54 0.021(2) 0.053(2) 0.0190(18) -0.0058(15) 0.0003(16) 0.0030(15)
C75 0.020(3) 0.0174(15) 0.0109(19) -0.0002(10) -0.0008(18) -0.0015(12)
C76 0.018(2) 0.0240(16) 0.0209(17) 0.0047(13) -0.0027(14) -0.0011(14)
C77 0.016(2) 0.0261(17) 0.0232(17) -0.0011(12) 0.0021(14) -0.0014(13)
C78 0.021(2) 0.0231(15) 0.0241(16) -0.0019(13) 0.0061(14) 0.0016(14)
C79 0.022(2) 0.0194(15) 0.0196(16) -0.0049(12) 0.0013(14) -0.0009(13)
C80 0.018(2) 0.0156(14) 0.0198(16) -0.0014(11) 0.0011(13) -0.0008(12)
C81 0.024(2) 0.0160(14) 0.0146(15) -0.0019(11) -0.0003(14) 0.0004(13)
C82 0.025(2) 0.0247(16) 0.0147(16) -0.0013(13) 0.0008(15) 0.0027(14)
C83 0.025(2) 0.0195(15) 0.0163(15) 0.0008(11) -0.0001(14) -0.0005(13)
C84 0.031(2) 0.0243(15) 0.0186(16) -0.0002(12) 0.0026(15) -0.0064(14)
C85 0.023(3) 0.0218(16) 0.0129(19) -0.0036(11) 0.0022(18) -0.0001(13)
C86 0.024(3) 0.0141(15) 0.013(2) 0.0011(10) -0.0006(19) -0.0004(12)
C87 0.026(3) 0.0127(15) 0.016(2) -0.0007(10) -0.0029(19) 0.0002(12)
C88 0.036(3) 0.0117(14) 0.0122(18) -0.0006(10) 0.0011(18) 0.0003(13)
C89 0.038(3) 0.0167(15) 0.0178(18) -0.0009(12) 0.0063(17) 0.0007(14)
C90 0.046(3) 0.0170(15) 0.027(2) -0.0005(13) 0.0137(18) 0.0020(15)
C91 0.064(4) 0.0231(17) 0.0197(19) -0.0016(13) 0.015(2) -0.0023(17)
C92 0.071(4) 0.030(2) 0.0110(18) 0.0009(13) -0.001(2) -0.0031(19)
C93 0.044(3) 0.0224(17) 0.017(2) -0.0007(12) -0.0055(19) -0.0031(15)
N75 0.018(2) 0.0175(13) 0.0144(18) 0.0008(9) -0.0036(17) 0.0003(10)
N76 0.028(3) 0.0209(14) 0.0153(18) 0.0012(9) -0.0062(17) 0.0009(11)
N77 0.026(3) 0.0195(14) 0.017(2) -0.0001(10) -0.0044(17) 0.0018(11)
N78 0.020(2) 0.0454(19) 0.0232(18) -0.0029(13) -0.0008(16) 0.0031(13)

loop_
_atom_type_symbol
_atom_type_description
_atom_type_scat_dispersion_real
_atom_type_scat_dispersion_imag
_atom_type_scat_source
C C 0.0033 0.0016 'International Tables Vol C Tables 4.2.6.8 and 6.1.1.4'
H H 0.0000 0.0000 'International Tables Vol C Tables 4.2.6.8 and 6.1.1.4'
N N 0.0061 0.0033 'International Tables Vol C Tables 4.2.6.8 and 6.1.1.4'

loop_
_geom_angle_atom_site_label_1
_geom_angle_atom_site_label_2
_geom_angle_atom_site_label_3
_geom_angle
N1 C1 C6 108.6(3)
N1 C1 C10 109.1(3)
C6 C1 C10 109.9(3)
N1 C1 C2 109.4(3)
C6 C1 C2 110.4(3)
C10 C1 C2 109.4(3)
C3 C2 C1 108.6(3)
C3 C2 H2A 110.0
C1 C2 H2A 110.0
C3 C2 H2B 110.0
C1 C2 H2B 110.0
H2A C2 H2B 108.4
C7 C3 C4 109.6(3)
C7 C3 C2 109.5(3)
C4 C3 C2 109.6(3)
C7 C3 H3 109.3
C4 C3 H3 109.3
C2 C3 H3 109.3
C3 C4 C5 109.8(3)
C3 C4 H4A 109.7
C5 C4 H4A 109.7
C3 C4 H4B 109.7
C5 C4 H4B 109.7
H4A C4 H4B 108.2
C9 C5 C4 109.4(3)
C9 C5 C6 109.3(3)
C4 C5 C6 109.3(3)
C9 C5 H5 109.6
C4 C5 H5 109.6
C6 C5 H5 109.6
C1 C6 C5 108.8(3)
C1 C6 H6A 109.9
C5 C6 H6A 109.9
C1 C6 H6B 109.9
C5 C6 H6B 109.9
H6A C6 H6B 108.3
C3 C7 C8 109.6(3)
C3 C7 H7A 109.8
C8 C7 H7A 109.8
C3 C7 H7B 109.8
C8 C7 H7B 109.8
H7A C7 H7B 108.2
C9 C8 C7 109.6(3)
C9 C8 C10 109.2(3)
C7 C8 C10 109.7(3)
C9 C8 H8 109.4
C7 C8 H8 109.4
C10 C8 H8 109.4
C8 C9 C5 109.8(3)
C8 C9 H9A 109.7
C5 C9 H9A 109.7
C8 C9 H9B 109.7
C5 C9 H9B 109.7
H9A C9 H9B 108.2
C8 C10 C1 109.0(3)
C8 C10 H10A 109.9
C1 C10 H10A 109.9
C8 C10 H10B 109.9
C1 C10 H10B 109.9
H10A C10 H10B 108.3
N4 C11 C12 177.5(5)
N1 C12 C13 105.4(4)
N1 C12 C11 124.9(4)
C13 C12 C11 129.8(4)
N3 C13 C12 107.1(4)
N3 C13 C14 120.6(4)
C12 C13 C14 132.3(5)
C19 C14 C15 119.7(4)
C19 C14 C13 122.5(4)
C15 C14 C13 117.9(4)
C14 C15 C16 119.2(5)
C14 C15 H15 120.4
C16 C15 H15 120.4
C17 C16 C15 120.9(4)
C17 C16 H16 119.5
C15 C16 H16 119.5
C16 C17 C18 120.0(4)
C16 C17 H17 120.0
C18 C17 H17 120.0
C19 C18 C17 119.7(4)
C19 C18 H18 120.2
C17 C18 H18 120.2
C14 C19 C18 120.5(4)
C14 C19 H19 119.8
C18 C19 H19 119.8
N2 N1 C12 110.2(4)
N2 N1 C1 119.7(4)
C12 N1 C1 130.0(4)
N3 N2 N1 107.9(4)
N2 N3 C13 109.4(4)
N25 C25 C31 109.5(3)
N25 C25 C26 108.4(3)
C31 C25 C26 111.0(3)
N25 C25 C30 108.7(3)
C31 C25 C30 109.4(3)
C26 C25 C30 109.7(3)
C25 C26 C27 108.7(3)
C25 C26 H26A 109.9
C27 C26 H26A 109.9
C25 C26 H26B 109.9
C27 C26 H26B 109.9
H26A C26 H26B 108.3
C28 C27 C26 109.3(3)
C28 C27 C33 109.8(3)
C26 C27 C33 109.6(3)
C28 C27 H27 109.4
C26 C27 H27 109.4
C33 C27 H27 109.4
C27 C28 C29 109.1(3)
C27 C28 H28A 109.9
C29 C28 H28A 109.9
C27 C28 H28B 109.9
C29 C28 H28B 109.9
H28A C28 H28B 108.3
C28 C29 C30 109.7(3)
C28 C29 C34 109.9(3)
C30 C29 C34 109.9(3)
C28 C29 H29 109.1
C30 C29 H29 109.1
C34 C29 H29 109.1
C29 C30 C25 108.3(3)
C29 C30 H30A 110.0
C25 C30 H30A 110.0
C29 C30 H30B 110.0
C25 C30 H30B 110.0
H30A C30 H30B 108.4
C25 C31 C32 108.9(3)
C25 C31 H31A 109.9
C32 C31 H31A 109.9
C25 C31 H31B 109.9
C32 C31 H31B 109.9
H31A C31 H31B 108.3
C34 C32 C33 109.2(3)
C34 C32 C31 109.6(3)
C33 C32 C31 109.2(3)
C34 C32 H32 109.6
C33 C32 H32 109.6
C31 C32 H32 109.6
C27 C33 C32 109.8(3)
C27 C33 H33A 109.7
C32 C33 H33A 109.7
C27 C33 H33B 109.7
C32 C33 H33B 109.7
H33A C33 H33B 108.2
C32 C34 C29 109.2(3)
C32 C34 H34A 109.8
C29 C34 H34A 109.8
C32 C34 H34B 109.8
C29 C34 H34B 109.8
H34A C34 H34B 108.3
N28 C35 C36 177.8(5)
N25 C36 C37 105.5(4)
N25 C36 C35 124.3(4)
C37 C36 C35 130.2(4)
N27 C37 C36 107.2(4)
N27 C37 C38 121.5(4)
C36 C37 C38 131.4(4)
C43 C38 C39 118.7(4)
C43 C38 C37 122.8(4)
C39 C38 C37 118.5(4)
C40 C39 C38 120.2(4)
C40 C39 H39 119.9
C38 C39 H39 119.9
C39 C40 C41 120.4(4)
C39 C40 H40 119.8
C41 C40 H40 119.8
C42 C41 C40 119.4(4)
C42 C41 H41 120.3
C40 C41 H41 120.3
C43 C42 C41 120.6(4)
C43 C42 H42 119.7
C41 C42 H42 119.7
C42 C43 C38 120.6(4)
C42 C43 H43 119.7
C38 C43 H43 119.7
N26 N25 C36 109.2(4)
N26 N25 C25 121.7(3)
C36 N25 C25 129.0(4)
N27 N26 N25 108.8(4)
N26 N27 C37 109.3(4)
N51 C51 C52 109.7(3)
N51 C51 C56 109.0(3)
C52 C51 C56 109.3(3)
N51 C51 C60 109.8(2)
C52 C51 C60 108.9(3)
C56 C51 C60 110.2(3)
C51 C52 C53 109.3(3)
C51 C52 H52A 109.8
C53 C52 H52A 109.8
C51 C52 H52B 109.8
C53 C52 H52B 109.8
H52A C52 H52B 108.3
C57 C53 C52 110.2(3)
C57 C53 C54 109.9(3)
C52 C53 C54 109.0(3)
C57 C53 H53 109.3
C52 C53 H53 109.3
C54 C53 H53 109.3
C55 C54 C53 109.1(2)
C55 C54 H54A 109.9
C53 C54 H54A 109.9
C55 C54 H54B 109.9
C53 C54 H54B 109.9
H54A C54 H54B 108.3
C58 C55 C56 109.4(3)
C58 C55 C54 109.8(3)
C56 C55 C54 109.5(3)
C58 C55 H55 109.4
C56 C55 H55 109.4
C54 C55 H55 109.4
C55 C56 C51 109.3(3)
C55 C56 H56A 109.8
C51 C56 H56A 109.8
C55 C56 H56B 109.8
C51 C56 H56B 109.8
H56A C56 H56B 108.3
C53 C57 C59 109.3(3)
C53 C57 H57A 109.8
C59 C57 H57A 109.8
C53 C57 H57B 109.8
C59 C57 H57B 109.8
H57A C57 H57B 108.3
C55 C58 C59 110.0(3)
C55 C58 H58A 109.7
C59 C58 H58A 109.7
C55 C58 H58B 109.7
C59 C58 H58B 109.7
H58A C58 H58B 108.2
C60 C59 C58 109.3(3)
C60 C59 C57 109.5(3)
C58 C59 C57 109.2(3)
C60 C59 H59 109.6
C58 C59 H59 109.6
C57 C59 H59 109.6
C59 C60 C51 109.3(3)
C59 C60 H60A 109.8
C51 C60 H60A 109.8
C59 C60 H60B 109.8
C51 C60 H60B 109.8
H60A C60 H60B 108.3
N54 C61 C62 177.1(5)
N51 C62 C63 105.8(4)
N51 C62 C61 124.2(4)
C63 C62 C61 130.0(4)
N53 C63 C62 106.9(4)
N53 C63 C64 120.9(4)
C62 C63 C64 132.1(4)
C69 C64 C65 118.6(4)
C69 C64 C63 119.5(4)
C65 C64 C63 121.9(4)
C66 C65 C64 120.7(4)
C66 C65 H65 119.7
C64 C65 H65 119.7
C65 C66 C67 120.0(4)
C65 C66 H66 120.0
C67 C66 H66 120.0
C68 C67 C66 120.0(4)
C68 C67 H67 120.0
C66 C67 H67 120.0
C67 C68 C69 120.5(4)
C67 C68 H68 119.8
C69 C68 H68 119.8
C68 C69 C64 120.2(4)
C68 C69 H69 119.9
C64 C69 H69 119.9
N52 N51 C62 109.6(4)
N52 N51 C51 120.7(4)
C62 N51 C51 129.6(3)
N53 N52 N51 108.2(4)
N52 N53 C63 109.4(4)
N75 C75 C76 109.0(3)
N75 C75 C81 108.8(3)
C76 C75 C81 110.0(3)
N75 C75 C80 109.6(3)
C76 C75 C80 109.5(3)
C81 C75 C80 110.0(3)
C75 C76 C77 109.2(3)
C75 C76 H76A 109.8
C77 C76 H76A 109.8
C75 C76 H76B 109.8
C77 C76 H76B 109.8
H76A C76 H76B 108.3
C84 C77 C78 109.6(3)
C84 C77 C76 109.0(3)
C78 C77 C76 109.4(3)
C84 C77 H77 109.6
C78 C77 H77 109.6
C76 C77 H77 109.6
C79 C78 C77 109.5(3)
C79 C78 H78A 109.8
C77 C78 H78A 109.8
C79 C78 H78B 109.8
C77 C78 H78B 109.8
H78A C78 H78B 108.2
C78 C79 C82 109.9(3)
C78 C79 C80 109.4(3)
C82 C79 C80 109.6(3)
C78 C79 H79 109.3
C82 C79 H79 109.3
C80 C79 H79 109.3
C79 C80 C75 108.6(3)
C79 C80 H80A 110.0
C75 C80 H80A 110.0
C79 C80 H80B 110.0
C75 C80 H80B 110.0
H80A C80 H80B 108.3
C83 C81 C75 108.7(3)
C83 C81 H81A 109.9
C75 C81 H81A 109.9
C83 C81 H81B 109.9
C75 C81 H81B 109.9
H81A C81 H81B 108.3
C79 C82 C83 109.6(3)
C79 C82 H82A 109.8
C83 C82 H82A 109.8
C79 C82 H82B 109.8
C83 C82 H82B 109.8
H82A C82 H82B 108.2
C84 C83 C82 109.7(3)
C84 C83 C81 109.5(3)
C82 C83 C81 109.7(3)
C84 C83 H83 109.3
C82 C83 H83 109.3
C81 C83 H83 109.3
C83 C84 C77 109.6(3)
C83 C84 H84A 109.7
C77 C84 H84A 109.7
C83 C84 H84B 109.7
C77 C84 H84B 109.7
H84A C84 H84B 108.2
N78 C85 C86 177.6(5)
N75 C86 C87 104.6(4)
N75 C86 C85 124.5(4)
C87 C86 C85 130.9(5)
N77 C87 C86 108.2(4)
N77 C87 C88 121.2(4)
C86 C87 C88 130.6(5)
C89 C88 C93 119.1(4)
C89 C88 C87 123.2(4)
C93 C88 C87 117.8(4)
C88 C89 C90 120.6(4)
C88 C89 H89 119.7
C90 C89 H89 119.7
C91 C90 C89 120.0(5)
C91 C90 H90 120.0
C89 C90 H90 120.0
C90 C91 C92 119.8(4)
C90 C91 H91 120.1
C92 C91 H91 120.1
C93 C92 C91 120.6(4)
C93 C92 H92 119.7
C91 C92 H92 119.7
C92 C93 C88 119.8(5)
C92 C93 H93 120.1
C88 C93 H93 120.1
N76 N75 C86 109.8(4)
N76 N75 C75 119.9(4)
C86 N75 C75 130.3(4)
N77 N76 N75 107.8(4)
N76 N77 C87 109.6(4)

loop_
_geom_bond_atom_site_label_1
_geom_bond_atom_site_label_2
_geom_bond_distance
C1 N1 1.499(5)
C1 C6 1.534(4)
C1 C10 1.535(5)
C1 C2 1.544(5)
C2 C3 1.538(4)
C2 H2A 0.9900
C2 H2B 0.9900
C3 C7 1.526(5)
C3 C4 1.530(4)
C3 H3 1.0000
C4 C5 1.538(4)
C4 H4A 0.9900
C4 H4B 0.9900
C5 C9 1.534(5)
C5 C6 1.539(4)
C5 H5 1.0000
C6 H6A 0.9900
C6 H6B 0.9900
C7 C8 1.534(5)
C7 H7A 0.9900
C7 H7B 0.9900
C8 C9 1.528(5)
C8 C10 1.533(5)
C8 H8 1.0000
C9 H9A 0.9900
C9 H9B 0.9900
C10 H10A 0.9900
C10 H10B 0.9900
C11 N4 1.144(5)
C11 C12 1.424(6)
C12 N1 1.360(6)
C12 C13 1.390(6)
C13 N3 1.364(6)
C13 C14 1.474(6)
C14 C19 1.388(6)
C14 C15 1.396(6)
C15 C16 1.397(7)
C15 H15 0.9500
C16 C17 1.370(6)
C16 H16 0.9500
C17 C18 1.392(6)
C17 H17 0.9500
C18 C19 1.391(5)
C18 H18 0.9500
C19 H19 0.9500
N1 N2 1.338(5)
N2 N3 1.322(5)
C25 N25 1.497(5)
C25 C31 1.531(4)
C25 C26 1.535(4)
C25 C30 1.540(5)
C26 C27 1.536(5)
C26 H26A 0.9900
C26 H26B 0.9900
C27 C28 1.533(4)
C27 C33 1.535(5)
C27 H27 1.0000
C28 C29 1.533(5)
C28 H28A 0.9900
C28 H28B 0.9900
C29 C30 1.541(5)
C29 C34 1.533(5)
C29 H29 1.0000
C30 H30A 0.9900
C30 H30B 0.9900
C31 C32 1.542(5)
C31 H31A 0.9900
C31 H31B 0.9900
C32 C34 1.534(5)
C32 C33 1.539(5)
C32 H32 1.0000
C33 H33A 0.9900
C33 H33B 0.9900
C34 H34A 0.9900
C34 H34B 0.9900
C35 N28 1.139(6)
C35 C36 1.428(6)
C36 N25 1.373(6)
C36 C37 1.388(6)
C37 N27 1.363(6)
C37 C38 1.469(6)
C38 C43 1.396(6)
C38 C39 1.410(6)
C39 C40 1.377(6)
C39 H39 0.9500
C40 C41 1.395(7)
C40 H40 0.9500
C41 C42 1.390(6)
C41 H41 0.9500
C42 C43 1.376(6)
C42 H42 0.9500
C43 H43 0.9500
N25 N26 1.338(5)
N26 N27 1.315(5)
C51 N51 1.487(5)
C51 C52 1.537(5)
C51 C56 1.537(4)
C51 C60 1.542(4)
C52 C53 1.538(5)
C52 H52A 0.9900
C52 H52B 0.9900
C53 C57 1.525(5)
C53 C54 1.539(4)
C53 H53 1.0000
C54 C55 1.533(4)
C54 H54A 0.9900
C54 H54B 0.9900
C55 C58 1.529(5)
C55 C56 1.531(4)
C55 H55 1.0000
C56 H56A 0.9900
C56 H56B 0.9900
C57 C59 1.537(5)
C57 H57A 0.9900
C57 H57B 0.9900
C58 C59 1.536(5)
C58 H58A 0.9900
C58 H58B 0.9900
C59 C60 1.535(5)
C59 H59 1.0000
C60 H60A 0.9900
C60 H60B 0.9900
C61 N54 1.155(6)
C61 C62 1.423(6)
C62 N51 1.364(6)
C62 C63 1.389(6)
C63 N53 1.367(5)
C63 C64 1.462(6)
C64 C69 1.400(6)
C64 C65 1.398(6)
C65 C66 1.383(5)
C65 H65 0.9500
C66 C67 1.388(5)
C66 H66 0.9500
C67 C68 1.375(6)
C67 H67 0.9500
C68 C69 1.388(6)
C68 H68 0.9500
C69 H69 0.9500
N51 N52 1.342(5)
N52 N53 1.322(5)
C75 N75 1.488(6)
C75 C76 1.525(6)
C75 C81 1.540(4)
C75 C80 1.545(5)
C76 C77 1.548(5)
C76 H76A 0.9900
C76 H76B 0.9900
C77 C84 1.536(5)
C77 C78 1.535(5)
C77 H77 1.0000
C78 C79 1.526(5)
C78 H78A 0.9900
C78 H78B 0.9900
C79 C82 1.532(4)
C79 C80 1.544(4)
C79 H79 1.0000
C80 H80A 0.9900
C80 H80B 0.9900
C81 C83 1.539(4)
C81 H81A 0.9900
C81 H81B 0.9900
C82 C83 1.530(5)
C82 H82A 0.9900
C82 H82B 0.9900
C83 C84 1.528(5)
C83 H83 1.0000
C84 H84A 0.9900
C84 H84B 0.9900
C85 N78 1.153(5)
C85 C86 1.420(7)
C86 N75 1.376(6)
C86 C87 1.388(6)
C87 N77 1.353(6)
C87 C88 1.479(6)
C88 C89 1.375(6)
C88 C93 1.412(6)
C89 C90 1.399(6)
C89 H89 0.9500
C90 C91 1.378(6)
C90 H90 0.9500
C91 C92 1.384(7)
C91 H91 0.9500
C92 C93 1.382(7)
C92 H92 0.9500
C93 H93 0.9500
N75 N76 1.352(5)
N76 N77 1.320(5)

loop_
_geom_torsion_atom_site_label_1
_geom_torsion_atom_site_label_2
_geom_torsion_atom_site_label_3
_geom_torsion_atom_site_label_4
_geom_torsion
N1 C1 C2 C3 -179.6(3)
C6 C1 C2 C3 -60.1(4)
C10 C1 C2 C3 60.9(3)
C1 C2 C3 C7 -60.7(3)
C1 C2 C3 C4 59.6(4)
C7 C3 C4 C5 59.7(4)
C2 C3 C4 C5 -60.6(4)
C3 C4 C5 C9 -59.1(4)
C3 C4 C5 C6 60.5(4)
N1 C1 C6 C5 -179.7(3)
C10 C1 C6 C5 -60.4(4)
C2 C1 C6 C5 60.3(4)
C9 C5 C6 C1 59.8(3)
C4 C5 C6 C1 -59.8(4)
C4 C3 C7 C8 -60.0(3)
C2 C3 C7 C8 60.4(3)
C3 C7 C8 C9 60.0(4)
C3 C7 C8 C10 -59.9(4)
C7 C8 C9 C5 -59.7(4)
C10 C8 C9 C5 60.5(4)
C4 C5 C9 C8 59.2(3)
C6 C5 C9 C8 -60.4(3)
C9 C8 C10 C1 -60.2(3)
C7 C8 C10 C1 59.9(3)
N1 C1 C10 C8 179.7(2)
C6 C1 C10 C8 60.7(3)
C2 C1 C10 C8 -60.7(3)
N1 C12 C13 N3 -0.3(3)
C11 C12 C13 N3 178.6(3)
N1 C12 C13 C14 178.8(3)
C11 C12 C13 C14 -2.3(6)
N3 C13 C14 C19 177.2(3)
C12 C13 C14 C19 -1.8(5)
N3 C13 C14 C15 -2.3(4)
C12 C13 C14 C15 178.7(3)
C19 C14 C15 C16 -1.1(5)
C13 C14 C15 C16 178.4(3)
C14 C15 C16 C17 1.2(5)
C15 C16 C17 C18 -0.6(5)
C16 C17 C18 C19 0.0(5)
C15 C14 C19 C18 0.5(4)
C13 C14 C19 C18 -179.0(3)
C17 C18 C19 C14 0.1(5)
C13 C12 N1 N2 0.5(3)
C11 C12 N1 N2 -178.5(3)
C13 C12 N1 C1 177.1(3)
C11 C12 N1 C1 -1.8(5)
C6 C1 N1 N2 111.5(3)
C10 C1 N1 N2 -8.3(3)
C2 C1 N1 N2 -127.9(3)
C6 C1 N1 C12 -64.9(4)
C10 C1 N1 C12 175.4(3)
C2 C1 N1 C12 55.7(4)
C12 N1 N2 N3 -0.5(3)
C1 N1 N2 N3 -177.5(2)
N1 N2 N3 C13 0.3(3)
C12 C13 N3 N2 0.0(3)
C14 C13 N3 N2 -179.2(3)
N25 C25 C26 C27 -179.8(3)
C31 C25 C26 C27 59.8(4)
C30 C25 C26 C27 -61.3(4)
C25 C26 C27 C28 60.9(3)
C25 C26 C27 C33 -59.4(3)
C26 C27 C28 C29 -60.8(3)
C33 C27 C28 C29 59.4(4)
C27 C28 C29 C30 60.7(3)
C27 C28 C29 C34 -60.3(4)
C28 C29 C30 C25 -60.3(3)
C34 C29 C30 C25 60.6(3)
N25 C25 C30 C29 179.1(2)
C31 C25 C30 C29 -61.3(3)
C26 C25 C30 C29 60.7(4)
N25 C25 C31 C32 -179.5(3)
C26 C25 C31 C32 -59.8(4)
C30 C25 C31 C32 61.4(4)
C25 C31 C32 C34 -60.4(4)
C25 C31 C32 C33 59.2(4)
C28 C27 C33 C32 -59.5(4)
C26 C27 C33 C32 60.6(4)
C34 C32 C33 C27 59.5(4)
C31 C32 C33 C27 -60.3(4)
C33 C32 C34 C29 -59.9(4)
C31 C32 C34 C29 59.6(3)
C28 C29 C34 C32 60.8(4)
C30 C29 C34 C32 -60.1(4)
N25 C36 C37 N27 0.4(3)
C35 C36 C37 N27 -178.7(3)
N25 C36 C37 C38 -179.0(3)
C35 C36 C37 C38 1.9(5)
N27 C37 C38 C43 -177.7(3)
C36 C37 C38 C43 1.7(5)
N27 C37 C38 C39 2.0(4)
C36 C37 C38 C39 -178.6(3)
C43 C38 C39 C40 0.0(4)
C37 C38 C39 C40 -179.7(3)
C38 C39 C40 C41 -0.4(4)
C39 C40 C41 C42 0.6(5)
C40 C41 C42 C43 -0.4(5)
C41 C42 C43 C38 0.0(4)
C39 C38 C43 C42 0.2(4)
C37 C38 C43 C42 179.9(3)
C37 C36 N25 N26 -0.3(3)
C35 C36 N25 N26 178.9(3)
C37 C36 N25 C25 175.1(2)
C35 C36 N25 C25 -5.7(4)
C31 C25 N25 N26 -118.6(3)
C26 C25 N25 N26 120.1(3)
C30 C25 N25 N26 0.9(3)
C31 C25 N25 C36 66.5(4)
C26 C25 N25 C36 -54.8(4)
C30 C25 N25 C36 -173.9(3)
C36 N25 N26 N27 0.0(3)
C25 N25 N26 N27 -175.8(2)
N25 N26 N27 C37 0.3(3)
C36 C37 N27 N26 -0.5(3)
C38 C37 N27 N26 179.0(2)
N51 C51 C52 C53 -179.8(2)
C56 C51 C52 C53 -60.4(3)
C60 C51 C52 C53 60.1(3)
C51 C52 C53 C57 -60.1(3)
C51 C52 C53 C54 60.6(3)
C57 C53 C54 C55 60.1(3)
C52 C53 C54 C55 -60.7(3)
C53 C54 C55 C58 -59.2(4)
C53 C54 C55 C56 60.9(3)
C58 C55 C56 C51 59.7(3)
C54 C55 C56 C51 -60.6(3)
N51 C51 C56 C55 -179.9(3)
C52 C51 C56 C55 60.3(3)
C60 C51 C56 C55 -59.4(4)
C52 C53 C57 C59 59.6(4)
C54 C53 C57 C59 -60.5(4)
C56 C55 C58 C59 -60.7(4)
C54 C55 C58 C59 59.5(4)
C55 C58 C59 C60 60.4(4)
C55 C58 C59 C57 -59.4(4)
C53 C57 C59 C60 -59.8(3)
C53 C57 C59 C58 59.8(4)
C58 C59 C60 C51 -59.1(4)
C57 C59 C60 C51 60.6(3)
N51 C51 C60 C59 179.2(3)
C52 C51 C60 C59 -60.7(4)
C56 C51 C60 C59 59.2(4)
N51 C62 C63 N53 0.0(3)
C61 C62 C63 N53 178.5(3)
N51 C62 C63 C64 179.2(3)
C61 C62 C63 C64 -2.3(5)
N53 C63 C64 C69 -2.4(4)
C62 C63 C64 C69 178.5(3)
N53 C63 C64 C65 176.9(3)
C62 C63 C64 C65 -2.2(5)
C69 C64 C65 C66 0.2(4)
C63 C64 C65 C66 -179.2(3)
C64 C65 C66 C67 -0.1(5)
C65 C66 C67 C68 -0.3(5)
C66 C67 C68 C69 0.5(5)
C67 C68 C69 C64 -0.3(5)
C65 C64 C69 C68 0.0(4)
C63 C64 C69 C68 179.4(3)
C63 C62 N51 N52 -0.1(3)
C61 C62 N51 N52 -178.7(3)
C63 C62 N51 C51 -177.8(3)
C61 C62 N51 C51 3.6(4)
C52 C51 N51 N52 -2.4(3)
C56 C51 N51 N52 -122.0(3)
C60 C51 N51 N52 117.2(3)
C52 C51 N51 C62 175.1(3)
C56 C51 N51 C62 55.5(4)
C60 C51 N51 C62 -65.3(4)
C62 N51 N52 N53 0.1(3)
C51 N51 N52 N53 178.1(2)
N51 N52 N53 C63 -0.1(3)
C62 C63 N53 N52 0.1(3)
C64 C63 N53 N52 -179.2(2)
N75 C75 C76 C77 -179.6(2)
C81 C75 C76 C77 -60.4(3)
C80 C75 C76 C77 60.6(3)
C75 C76 C77 C84 59.9(3)
C75 C76 C77 C78 -59.9(3)
C84 C77 C78 C79 -59.4(4)
C76 C77 C78 C79 60.0(4)
C77 C78 C79 C82 59.6(3)
C77 C78 C79 C80 -60.8(3)
C78 C79 C80 C75 60.8(3)
C82 C79 C80 C75 -59.7(4)
N75 C75 C80 C79 179.6(3)
C76 C75 C80 C79 -60.9(3)
C81 C75 C80 C79 60.0(4)
N75 C75 C81 C83 179.7(3)
C76 C75 C81 C83 60.4(4)
C80 C75 C81 C83 -60.2(4)
C78 C79 C82 C83 -59.8(4)
C80 C79 C82 C83 60.5(4)
C79 C82 C83 C84 59.6(4)
C79 C82 C83 C81 -60.7(4)
C75 C81 C83 C84 -60.2(3)
C75 C81 C83 C82 60.2(4)
C82 C83 C84 C77 -59.6(3)
C81 C83 C84 C77 60.8(3)
C78 C77 C84 C83 59.5(4)
C76 C77 C84 C83 -60.3(4)
N75 C86 C87 N77 0.8(3)
C85 C86 C87 N77 -178.0(3)
N75 C86 C87 C88 -179.2(3)
C85 C86 C87 C88 2.0(5)
N77 C87 C88 C89 -177.2(3)
C86 C87 C88 C89 2.8(5)
N77 C87 C88 C93 2.1(4)
C86 C87 C88 C93 -177.9(3)
C93 C88 C89 C90 0.3(4)
C87 C88 C89 C90 179.6(3)
C88 C89 C90 C91 -0.1(4)
C89 C90 C91 C92 -0.4(5)
C90 C91 C92 C93 0.7(5)
C91 C92 C93 C88 -0.5(5)
C89 C88 C93 C92 0.0(4)
C87 C88 C93 C92 -179.4(3)
C87 C86 N75 N76 -0.9(3)
C85 C86 N75 N76 178.0(3)
C87 C86 N75 C75 -179.4(3)
C85 C86 N75 C75 -0.5(4)
C76 C75 N75 N76 10.0(3)
C81 C75 N75 N76 -109.9(3)
C80 C75 N75 N76 129.8(3)
C76 C75 N75 C86 -171.6(3)
C81 C75 N75 C86 68.6(4)
C80 C75 N75 C86 -51.8(4)
C86 N75 N76 N77 0.7(3)
C75 N75 N76 N77 179.4(2)
N75 N76 N77 C87 -0.1(3)
C86 C87 N77 N76 -0.4(3)
C88 C87 N77 N76 179.6(2)
